data_7713357
loop_
_publ_author_name
'Li, Xianzhen'
'Cao, Chen'
'Fan, Ziwen'
'Liu, Jianfa'
'Pham, Tony'
'Forrest, Katherine A.'
'Niu, Zheng'

_publ_section_title
;
 An aliphatic MOF with a molecular sieving effect for efficient
 C<sub>2</sub>H<sub>2</sub>/C<sub>2</sub>H<sub>4</sub> separation.
;
_journal_name_full 'Dalton transactions (Cambridge, England : 2003)'
_journal_paper_doi 10.1039/d3dt01419c
_journal_year 2023
_chemical_formula_moiety 'C15 H16 Cu N O4, 2(H2 O)'
_chemical_formula_sum 'C15 H20 Cu N O6'
_chemical_formula_weight 373.86
_space_group_crystal_system orthorhombic
_space_group_IT_number 54
_space_group_name_Hall '-P 2a 2ac'
_space_group_name_H-M_alt 'P c c a'
_atom_sites_solution_hydrogens mixed
_audit_creation_date 2023-03-20
_audit_creation_method
;
Olex2 1.3-alpha
(compiled 2019.10.11 svn.r3662 for OlexSys, GUI svn.r5962)
;
_audit_update_record
;
2023-05-05 deposited with the CCDC.	2023-06-22 downloaded from the CCDC.
;
_cell_angle_alpha 90
_cell_angle_beta 90
_cell_angle_gamma 90
_cell_formula_units_Z 8
_cell_length_a 14.5103(10)
_cell_length_b 14.0161(9)
_cell_length_c 15.4240(10)
_cell_measurement_reflns_used 9858
_cell_measurement_temperature 120.00
_cell_measurement_theta_max 73.31
_cell_measurement_theta_min 2.74
_cell_volume 3136.9(4)
_computing_cell_refinement 'SAINT V8.40B (?, 2016)'
_computing_data_reduction 'SAINT V8.40B (?, 2016)'
_computing_molecular_graphics 'Olex2 1.3-alpha (Dolomanov et al., 2009)'
_computing_publication_material 'Olex2 1.3-alpha (Dolomanov et al., 2009)'
_computing_structure_refinement 'ShelXL 2018/3 (Sheldrick, 2015)'
_computing_structure_solution 'SHELXT 2018/2 (Sheldrick, 2018)'
_diffrn_ambient_temperature 120.00
_diffrn_measured_fraction_theta_full 0.985
_diffrn_measured_fraction_theta_max 0.986
_diffrn_measurement_device_type 'Bruker VENTURE'
_diffrn_measurement_method '\f and \w scans'
_diffrn_radiation_type GaK\a
_diffrn_radiation_wavelength 1.34138
_diffrn_reflns_av_R_equivalents 0.0861
_diffrn_reflns_av_unetI/netI 0.0525
_diffrn_reflns_Laue_measured_fraction_full 0.985
_diffrn_reflns_Laue_measured_fraction_max 0.986
_diffrn_reflns_limit_h_max 18
_diffrn_reflns_limit_h_min -18
_diffrn_reflns_limit_k_max 17
_diffrn_reflns_limit_k_min -16
_diffrn_reflns_limit_l_max 19
_diffrn_reflns_limit_l_min -19
_diffrn_reflns_number 34607
_diffrn_reflns_point_group_measured_fraction_full 0.985
_diffrn_reflns_point_group_measured_fraction_max 0.986
_diffrn_reflns_theta_full 53.594
_diffrn_reflns_theta_max 58.096
_diffrn_reflns_theta_min 4.559
_diffrn_source_current 3.15
_diffrn_source_power 0.220122
_diffrn_source_voltage 69.88
_diffrn_standards_number 0
_exptl_absorpt_coefficient_mu 7.689
_exptl_absorpt_correction_T_max 0.7537
_exptl_absorpt_correction_T_min 0.5220
_exptl_absorpt_correction_type multi-scan
_exptl_absorpt_process_details
;
SADABS-2016/2 (Bruker,2016/2) was used for absorption correction.
wR2(int) was 0.1653 before and 0.0994 after correction.
The Ratio of minimum to maximum transmission is 0.6926.
The \l/2 correction factor is Not present.
;
_exptl_crystal_colour blue
_exptl_crystal_colour_primary blue
_exptl_crystal_density_diffrn 1.583
_exptl_crystal_description block
_exptl_crystal_F_000 1552
_exptl_crystal_size_max 0.13
_exptl_crystal_size_mid 0.1
_exptl_crystal_size_min 0.08
_refine_diff_density_max 1.300
_refine_diff_density_min -1.564
_refine_diff_density_rms 0.159
_refine_ls_extinction_method none
_refine_ls_goodness_of_fit_ref 1.119
_refine_ls_hydrogen_treatment mixed
_refine_ls_matrix_type full
_refine_ls_number_parameters 218
_refine_ls_number_reflns 3294
_refine_ls_number_restraints 159
_refine_ls_restrained_S_all 1.100
_refine_ls_R_factor_all 0.0980
_refine_ls_R_factor_gt 0.0895
_refine_ls_shift/su_max 0.000
_refine_ls_shift/su_mean 0.000
_refine_ls_structure_factor_coef Fsqd
_refine_ls_weighting_details 'w=1/[\s^2^(Fo^2^)+64.4254P] where P=(Fo^2^+2Fc^2^)/3'
_refine_ls_weighting_scheme calc
_refine_ls_wR_factor_gt 0.2169
_refine_ls_wR_factor_ref 0.2204
_reflns_Friedel_coverage 0.000
_reflns_number_gt 2811
_reflns_number_total 3294
_reflns_threshold_expression 'I > 2\s(I)'
_cod_data_source_file d3dt01419c2.cif
_cod_data_source_block SDMOF-1
_cod_database_code 7713357
_shelx_shelxl_version_number 2018/3
_shelx_space_group_comment
;
The symmetry employed for this shelxl refinement is uniquely defined
by the following loop, which should always be used as a source of
symmetry information in preference to the above space-group names.
They are only intended as comments.
;
_shelx_estimated_absorpt_t_max 0.578
_shelx_estimated_absorpt_t_min 0.435
_olex2_refinement_description
;
1. Fixed Uiso
 At 1.2 times of:
  All C(H) groups, All C(H,H) groups
 At 1.5 times of:
  All O(H,H) groups
2. Restrained distances
 O1W-H1WB = O1W-H1WA
 0.87 with sigma of 0.002
 O3W-H3WA = O3W-H3WB
 0.87 with sigma of 0.002
 O2W-H2WA = O2W-H2WB
 0.87 with sigma of 0.002
 H3WB-H3WA
 1.376 with sigma of 0.002
 H1WA-H1WB
 1.376 with sigma of 0.002
 H2WA-H2WB
 1.376 with sigma of 0.002
3. Uiso/Uaniso restraints and constraints
C7 \\sim C2 \\sim C1: within 3A with sigma of 0.005 and sigma for terminal
atoms of 0.01 within 3A
C4 \\sim C5: within 2A with sigma of 0.005 and sigma for terminal atoms of 0.01
within 2A
Uanis(C16) \\sim Ueq, Uanis(C15) \\sim Ueq: with sigma of 0.001 and sigma for
terminal atoms of 0.002
4. Rigid body (RIGU) restrains
 C11, C13, C12, C1, C14, C10, C3, C5, C2, C4, C7, C8, C6, C16, C15, C9
 with sigma for 1-2 distances of 0.001 and sigma for 1-3 distances of 0.002
5. Others
 Fixed Sof: H1WA(0.5) H1WB(0.5) H3WA(0.5) H3WB(0.5)
6.a Riding coordinates:
 O3W(H3WA,H3WB), O2W(H2WA,H2WB)
6.b Secondary CH2 refined with riding coordinates:
 C3(H3A,H3B), C4(H4A,H4B), C7(H7A,H7B), C8(H8A,H8B), C6(H6A,H6B), C9(H9A,H9B)
6.c Aromatic/amide H refined with riding coordinates:
 C11(H11), C12(H12), C16(H16), C15(H15)
;
_olex2_submission_special_instructions 'No special instructions were received'

loop_
_space_group_symop_operation_xyz
'x, y, z'
'-x+1/2, -y, z'
'-x, y, -z+1/2'
'x+1/2, -y, -z+1/2'
'-x, -y, -z'
'x-1/2, y, -z'
'x, -y, z-1/2'
'-x-1/2, y, z-1/2'

loop_
_atom_site_label
_atom_site_type_symbol
_atom_site_fract_x
_atom_site_fract_y
_atom_site_fract_z
_atom_site_U_iso_or_equiv
_atom_site_adp_type
_atom_site_occupancy
_atom_site_site_symmetry_order
_atom_site_calc_flag
_atom_site_refinement_flags_posn
_atom_site_refinement_flags_adp
_atom_site_refinement_flags_occupancy
_atom_site_disorder_assembly
_atom_site_disorder_group
Cu2 Cu 0.000000 0.18972(8) 0.250000 0.0043(3) Uani 1 2 d S T P . .
Cu1 Cu 0.500000 0.37579(8) 0.750000 0.0049(3) Uani 1 2 d S T P . .
O1 O 0.4431(3) 0.3628(3) 0.6354(3) 0.0150(10) Uani 1 1 d . . . . .
O4 O 0.1243(3) 0.3590(3) 0.3044(3) 0.0166(10) Uani 1 1 d . . . . .
O2 O 0.4212(3) 0.2052(3) 0.6478(3) 0.0202(11) Uani 1 1 d . . . . .
O3 O 0.1085(4) 0.2014(3) 0.3267(3) 0.0215(11) Uani 1 1 d . . . . .
N1 N 0.500000 0.5280(5) 0.750000 0.0093(15) Uani 1 2 d S T P . .
N2 N 0.500000 1.0341(6) 0.750000 0.0197(18) Uani 1 2 d S T P . .
C11 C 0.5384(4) 0.5793(5) 0.8152(4) 0.0119(12) Uani 1 1 d . . . . .
H11 H 0.566566 0.545766 0.861715 0.014 Uiso 1 1 calc R U . . .
C13 C 0.500000 0.7301(7) 0.750000 0.0130(15) Uani 1 2 d S T P . .
C12 C 0.5385(4) 0.6777(5) 0.8176(4) 0.0126(12) Uani 1 1 d . . . . .
H12 H 0.565114 0.709861 0.865713 0.015 Uiso 1 1 calc R U . . .
C1 C 0.4091(4) 0.2841(4) 0.6096(4) 0.0096(10) Uani 1 1 d . U . . .
C14 C 0.500000 0.8364(7) 0.750000 0.0175(15) Uani 1 2 d S T P . .
C10 C 0.1485(4) 0.2808(5) 0.3389(4) 0.0108(11) Uani 1 1 d . . . . .
C3 C 0.3483(5) 0.3797(5) 0.4813(4) 0.0155(12) Uani 1 1 d . . . . .
H3A H 0.412763 0.395074 0.465793 0.019 Uiso 1 1 calc R U . . .
H3B H 0.323692 0.432351 0.517358 0.019 Uiso 1 1 calc R U . . .
C5 C 0.2249(4) 0.2828(5) 0.4063(4) 0.0113(10) Uani 1 1 d . U . . .
C2 C 0.3450(4) 0.2857(4) 0.5324(4) 0.0098(9) Uani 1 1 d . U . . .
C4 C 0.2894(5) 0.3688(5) 0.3979(4) 0.0162(11) Uani 1 1 d . U . . .
H4A H 0.252656 0.427440 0.388498 0.019 Uiso 1 1 calc R U . . .
H4B H 0.330432 0.360058 0.347214 0.019 Uiso 1 1 calc R U . . .
C7 C 0.3646(4) 0.2025(5) 0.4699(4) 0.0130(10) Uani 1 1 d . U . . .
H7A H 0.371860 0.142619 0.503236 0.016 Uiso 1 1 calc R U . . .
H7B H 0.422661 0.214683 0.438120 0.016 Uiso 1 1 calc R U . . .
C8 C 0.2471(4) 0.2734(5) 0.5682(4) 0.0150(12) Uani 1 1 d . . . . .
H8A H 0.236395 0.319487 0.615731 0.018 Uiso 1 1 calc R U . . .
H8B H 0.239611 0.208166 0.591788 0.018 Uiso 1 1 calc R U . . .
C6 C 0.2841(4) 0.1921(5) 0.4049(4) 0.0144(12) Uani 1 1 d . . . . .
H6A H 0.308829 0.181693 0.345779 0.017 Uiso 1 1 calc R U . . .
H6B H 0.245900 0.136238 0.420646 0.017 Uiso 1 1 calc R U . . .
C16 C 0.5581(6) 0.9860(6) 0.7981(6) 0.0330(15) Uani 1 1 d . U . . .
H16 H 0.599962 1.020150 0.833829 0.040 Uiso 1 1 calc R U . . .
C15 C 0.5609(6) 0.8875(6) 0.7987(6) 0.0311(14) Uani 1 1 d . U . . .
H15 H 0.605336 0.855260 0.833227 0.037 Uiso 1 1 calc R U . . .
C9 C 0.1764(4) 0.2903(5) 0.4950(4) 0.0161(12) Uani 1 1 d . . . . .
H9A H 0.126643 0.242101 0.498675 0.019 Uiso 1 1 calc R U . . .
H9B H 0.148399 0.354269 0.501435 0.019 Uiso 1 1 calc R U . . .
O1W O 0.250000 0.500000 0.6968(6) 0.040(2) Uani 1 2 d DS T P . .
H1WA H 0.290(4) 0.473(6) 0.731(4) 0.060 Uiso 0.5 1 d D U P . .
H1WB H 0.210(4) 0.527(6) 0.731(4) 0.060 Uiso 0.5 1 d D U P . .
O3W O 0.250000 0.000000 0.5601(9) 0.071(3) Uani 1 2 d DS T P . .
H3WA H 0.226160 -0.023460 0.512900 0.106 Uiso 0.5 1 d DR U P . .
H3WB H 0.284910 -0.045440 0.580020 0.106 Uiso 0.5 1 d DR U P . .
O2W O 0.5799(7) 0.0544(6) 0.5227(6) 0.072(3) Uani 1 1 d D . . . .
H2WA H 0.639033 0.063647 0.518547 0.108 Uiso 1 1 d DR U . . .
H2WB H 0.568443 0.058167 0.577927 0.108 Uiso 1 1 d DR U . . .

loop_
_atom_site_aniso_label
_atom_site_aniso_U_11
_atom_site_aniso_U_22
_atom_site_aniso_U_33
_atom_site_aniso_U_23
_atom_site_aniso_U_13
_atom_site_aniso_U_12
Cu2 0.0064(6) 0.0014(5) 0.0050(6) 0.000 0.0001(5) 0.000
Cu1 0.0073(6) 0.0038(6) 0.0037(6) 0.000 -0.0001(5) 0.000
O1 0.021(2) 0.010(2) 0.015(2) 0.0014(17) -0.0065(19) -0.0017(18)
O4 0.018(2) 0.012(2) 0.019(2) 0.0031(18) -0.0081(19) -0.0016(18)
O2 0.028(3) 0.012(2) 0.021(2) -0.0039(19) -0.007(2) 0.000(2)
O3 0.026(3) 0.013(2) 0.025(3) -0.001(2) -0.012(2) 0.003(2)
N1 0.018(4) 0.007(3) 0.003(3) 0.000 0.000(3) 0.000
N2 0.020(4) 0.006(3) 0.033(5) 0.000 -0.003(4) 0.000
C11 0.015(3) 0.012(2) 0.009(3) -0.0016(19) -0.003(2) 0.0018(19)
C13 0.008(3) 0.017(3) 0.013(3) 0.000 0.000(3) 0.000
C12 0.014(3) 0.012(2) 0.011(3) -0.0035(17) -0.003(2) 0.0001(18)
C1 0.010(2) 0.011(2) 0.007(2) -0.0004(18) -0.0021(17) -0.0018(19)
C14 0.021(4) 0.018(2) 0.013(4) 0.000 0.009(2) 0.000
C10 0.010(2) 0.015(3) 0.007(2) -0.003(2) 0.0004(18) -0.001(2)
C3 0.018(3) 0.013(2) 0.016(2) 0.0043(19) -0.008(2) -0.004(2)
C5 0.012(2) 0.012(2) 0.0098(19) -0.0014(17) -0.0021(16) 0.0000(16)
C2 0.0118(18) 0.010(2) 0.0076(18) -0.0004(15) -0.0031(15) -0.0014(16)
C4 0.017(2) 0.015(2) 0.016(2) 0.003(2) -0.0077(19) -0.004(2)
C7 0.015(2) 0.013(2) 0.011(2) -0.0018(17) -0.0032(17) 0.0018(18)
C8 0.0124(19) 0.022(3) 0.010(2) -0.001(2) -0.0018(17) -0.005(2)
C6 0.018(2) 0.014(2) 0.011(3) -0.004(2) -0.004(2) 0.0036(19)
C16 0.0336(18) 0.0315(16) 0.0338(18) -0.0005(10) -0.0024(10) -0.0001(9)
C15 0.0314(17) 0.0301(15) 0.0318(17) -0.0012(9) -0.0033(10) -0.0010(9)
C9 0.014(2) 0.025(3) 0.010(2) -0.005(2) -0.0020(17) 0.000(2)
O1W 0.036(5) 0.043(5) 0.042(5) 0.000 0.000 0.005(4)
O3W 0.069(8) 0.060(8) 0.083(9) 0.000 0.000 -0.009(7)
O2W 0.091(7) 0.049(5) 0.075(6) -0.012(4) -0.010(5) -0.016(5)

loop_
_atom_type_symbol
_atom_type_description
_atom_type_scat_dispersion_real
_atom_type_scat_dispersion_imag
_atom_type_scat_source
C C 0.0137 0.0067 'International Tables Vol C Tables 4.2.6.8 and 6.1.1.4'
H H 0.0000 0.0000 'International Tables Vol C Tables 4.2.6.8 and 6.1.1.4'
Cu Cu -2.9167 3.6935 'International Tables Vol C Tables 4.2.6.8 and 6.1.1.4'
N N 0.0241 0.0134 'International Tables Vol C Tables 4.2.6.8 and 6.1.1.4'
O O 0.0389 0.0241 'International Tables Vol C Tables 4.2.6.8 and 6.1.1.4'

loop_
_geom_angle_atom_site_label_1
_geom_angle_atom_site_label_2
_geom_angle_atom_site_label_3
_geom_angle
_geom_angle_site_symmetry_1
_geom_angle_site_symmetry_3
_geom_angle_publ_flag
O2 Cu2 Cu1 83.65(14) 6_556 6_556 ?
O2 Cu2 Cu1 83.65(14) 8_655 6_556 ?
O2 Cu2 O2 167.3(3) 8_655 6_556 ?
O2 Cu2 O3 88.5(2) 8_655 3 ?
O2 Cu2 O3 88.5(2) 6_556 . ?
O2 Cu2 O3 90.4(2) 6_556 3 ?
O2 Cu2 O3 90.4(2) 8_655 . ?
O2 Cu2 N2 96.35(14) 6_556 6_546 ?
O2 Cu2 N2 96.35(14) 8_655 6_546 ?
O3 Cu2 Cu1 85.24(14) . 6_556 ?
O3 Cu2 Cu1 85.24(14) 3 6_556 ?
O3 Cu2 O3 170.5(3) 3 . ?
O3 Cu2 N2 94.76(14) . 6_546 ?
O3 Cu2 N2 94.76(14) 3 6_546 ?
N2 Cu2 Cu1 180.0 6_546 6_556 ?
O1 Cu1 Cu2 84.65(13) 3_656 6_656 ?
O1 Cu1 Cu2 84.65(13) . 6_656 ?
O1 Cu1 O1 169.3(3) . 3_656 ?
O1 Cu1 O4 89.3(2) . 8_656 ?
O1 Cu1 O4 89.3(2) 3_656 6_656 ?
O1 Cu1 O4 89.5(2) 3_656 8_656 ?
O1 Cu1 O4 89.5(2) . 6_656 ?
O1 Cu1 N1 95.35(13) 3_656 . ?
O1 Cu1 N1 95.35(13) . . ?
O4 Cu1 Cu2 83.25(14) 6_656 6_656 ?
O4 Cu1 Cu2 83.25(14) 8_656 6_656 ?
O4 Cu1 O4 166.5(3) 8_656 6_656 ?
O4 Cu1 N1 96.75(14) 6_656 . ?
O4 Cu1 N1 96.75(14) 8_656 . ?
N1 Cu1 Cu2 180.0 . 6_656 ?
C1 O1 Cu1 121.8(4) . . ?
C10 O4 Cu1 121.8(4) . 6_556 ?
C1 O2 Cu2 123.5(4) . 6_656 ?
C10 O3 Cu2 121.7(4) . . ?
C11 N1 Cu1 122.0(4) . . ?
C11 N1 Cu1 122.0(4) 3_656 . ?
C11 N1 C11 116.0(8) 3_656 . ?
C16 N2 Cu2 121.0(5) . 6_666 ?
C16 N2 Cu2 121.0(5) 3_656 6_666 ?
C16 N2 C16 118.0(10) . 3_656 ?
N1 C11 H11 118.3 . . ?
N1 C11 C12 123.4(6) . . ?
C12 C11 H11 118.3 . . ?
C12 C13 C12 116.3(9) 3_656 . ?
C12 C13 C14 121.8(4) . . ?
C12 C13 C14 121.8(4) 3_656 . ?
C11 C12 C13 120.4(6) . . ?
C11 C12 H12 119.8 . . ?
C13 C12 H12 119.8 . . ?
O1 C1 C2 118.2(5) . . ?
O2 C1 O1 123.9(5) . . ?
O2 C1 C2 117.7(5) . . ?
C15 C14 C13 121.7(5) . . ?
C15 C14 C13 121.7(5) 3_656 . ?
C15 C14 C15 116.7(11) 3_656 . ?
O4 C10 O3 124.6(6) . . ?
O4 C10 C5 118.3(5) . . ?
O3 C10 C5 116.8(5) . . ?
H3A C3 H3B 108.3 . . ?
C2 C3 H3A 109.9 . . ?
C2 C3 H3B 109.9 . . ?
C2 C3 C4 108.9(5) . . ?
C4 C3 H3A 109.9 . . ?
C4 C3 H3B 109.9 . . ?
C10 C5 C4 113.7(5) . . ?
C10 C5 C6 112.5(5) . . ?
C10 C5 C9 106.0(5) . . ?
C4 C5 C6 108.0(5) . . ?
C4 C5 C9 107.5(5) . . ?
C6 C5 C9 108.9(5) . . ?
C1 C2 C3 113.4(5) . . ?
C1 C2 C7 111.6(5) . . ?
C1 C2 C8 106.6(5) . . ?
C3 C2 C7 108.8(5) . . ?
C8 C2 C3 108.1(5) . . ?
C8 C2 C7 108.1(5) . . ?
C3 C4 H4A 109.6 . . ?
C3 C4 H4B 109.6 . . ?
C5 C4 C3 110.1(5) . . ?
C5 C4 H4A 109.6 . . ?
C5 C4 H4B 109.6 . . ?
H4A C4 H4B 108.2 . . ?
C2 C7 H7A 109.7 . . ?
C2 C7 H7B 109.7 . . ?
C2 C7 C6 109.8(5) . . ?
H7A C7 H7B 108.2 . . ?
C6 C7 H7A 109.7 . . ?
C6 C7 H7B 109.7 . . ?
C2 C8 H8A 109.8 . . ?
C2 C8 H8B 109.8 . . ?
C2 C8 C9 109.6(5) . . ?
H8A C8 H8B 108.2 . . ?
C9 C8 H8A 109.8 . . ?
C9 C8 H8B 109.8 . . ?
C5 C6 C7 109.6(5) . . ?
C5 C6 H6A 109.8 . . ?
C5 C6 H6B 109.8 . . ?
C7 C6 H6A 109.8 . . ?
C7 C6 H6B 109.8 . . ?
H6A C6 H6B 108.2 . . ?
N2 C16 H16 118.7 . . ?
N2 C16 C15 122.5(8) . . ?
C15 C16 H16 118.7 . . ?
C14 C15 C16 120.1(8) . . ?
C14 C15 H15 120.0 . . ?
C16 C15 H15 120.0 . . ?
C5 C9 C8 109.6(5) . . ?
C5 C9 H9A 109.8 . . ?
C5 C9 H9B 109.8 . . ?
C8 C9 H9A 109.8 . . ?
C8 C9 H9B 109.8 . . ?
H9A C9 H9B 108.2 . . ?
H1WA O1W H1WB 104.5(3) . . ?
H3WA O3W H3WA 66.5 . 2 ?
H3WA O3W H3WB 104.5 2 2 ?
H3WA O3W H3WB 104.5 . . ?
H3WA O3W H3WB 109.9 . 2 ?
H3WB O3W H3WA 109.9 . 2 ?
H3WB O3W H3WB 138.6 . 2 ?
H2WA O2W H2WB 104.6 . . ?

loop_
_geom_bond_atom_site_label_1
_geom_bond_atom_site_label_2
_geom_bond_distance
_geom_bond_site_symmetry_2
_geom_bond_publ_flag
Cu2 Cu1 2.6080(16) 6_556 ?
Cu2 O2 1.959(5) 8_655 ?
Cu2 O2 1.959(5) 6_556 ?
Cu2 O3 1.976(5) 3 ?
Cu2 O3 1.976(5) . ?
Cu2 N2 2.181(8) 6_546 ?
Cu1 O1 1.959(4) . ?
Cu1 O1 1.959(4) 3_656 ?
Cu1 O4 2.002(5) 8_656 ?
Cu1 O4 2.002(5) 6_656 ?
Cu1 N1 2.134(7) . ?
O1 C1 1.271(8) . ?
O4 C10 1.268(8) . ?
O2 C1 1.266(8) . ?
O3 C10 1.269(8) . ?
N1 C11 1.356(7) . ?
N1 C11 1.356(7) 3_656 ?
N2 C16 1.310(10) . ?
N2 C16 1.310(10) 3_656 ?
C11 H11 0.9500 . ?
C11 C12 1.379(9) . ?
C13 C12 1.393(8) . ?
C13 C12 1.393(8) 3_656 ?
C13 C14 1.490(14) . ?
C12 H12 0.9500 . ?
C1 C2 1.512(8) . ?
C14 C15 1.363(10) . ?
C14 C15 1.363(10) 3_656 ?
C10 C5 1.520(8) . ?
C3 H3A 0.9900 . ?
C3 H3B 0.9900 . ?
C3 C2 1.536(8) . ?
C3 C4 1.552(9) . ?
C5 C4 1.532(9) . ?
C5 C6 1.535(8) . ?
C5 C9 1.542(9) . ?
C2 C7 1.539(8) . ?
C2 C8 1.533(9) . ?
C4 H4A 0.9900 . ?
C4 H4B 0.9900 . ?
C7 H7A 0.9900 . ?
C7 H7B 0.9900 . ?
C7 C6 1.546(8) . ?
C8 H8A 0.9900 . ?
C8 H8B 0.9900 . ?
C8 C9 1.543(9) . ?
C6 H6A 0.9900 . ?
C6 H6B 0.9900 . ?
C16 H16 0.9500 . ?
C16 C15 1.381(12) . ?
C15 H15 0.9500 . ?
C9 H9A 0.9900 . ?
C9 H9B 0.9900 . ?
O1W H1WA 0.870(2) . ?
O1W H1WB 0.870(2) . ?
O3W H3WA 0.8700 . ?
O3W H3WA 0.8700 2 ?
O3W H3WB 0.8701 . ?
O3W H3WB 0.8701 2 ?
O2W H2WA 0.8698 . ?
O2W H2WB 0.8699 . ?

loop_
_geom_torsion_atom_site_label_1
_geom_torsion_atom_site_label_2
_geom_torsion_atom_site_label_3
_geom_torsion_atom_site_label_4
_geom_torsion
_geom_torsion_site_symmetry_1
_geom_torsion_site_symmetry_2
_geom_torsion_site_symmetry_3
_geom_torsion_site_symmetry_4
_geom_torsion_publ_flag
Cu2 O2 C1 O1 -3.4(9) 6_656 . . . ?
Cu2 O2 C1 C2 -178.9(4) 6_656 . . . ?
Cu2 O3 C10 O4 0.0(9) . . . . ?
Cu2 O3 C10 C5 173.9(4) . . . . ?
Cu2 N2 C16 C15 -179.1(6) 6_666 . . . ?
Cu1 O1 C1 O2 -11.6(9) . . . . ?
Cu1 O1 C1 C2 163.9(4) . . . . ?
Cu1 O4 C10 O3 16.4(9) 6_556 . . . ?
Cu1 O4 C10 C5 -157.5(4) 6_556 . . . ?
Cu1 N1 C11 C12 -179.2(5) . . . . ?
O1 C1 C2 C3 14.4(8) . . . . ?
O1 C1 C2 C7 137.8(6) . . . . ?
O1 C1 C2 C8 -104.4(6) . . . . ?
O4 C10 C5 C4 -24.0(8) . . . . ?
O4 C10 C5 C6 -147.2(6) . . . . ?
O4 C10 C5 C9 93.9(7) . . . . ?
O2 C1 C2 C3 -169.8(6) . . . . ?
O2 C1 C2 C7 -46.4(7) . . . . ?
O2 C1 C2 C8 71.4(7) . . . . ?
O3 C10 C5 C4 161.7(6) . . . . ?
O3 C10 C5 C6 38.5(8) . . . . ?
O3 C10 C5 C9 -80.4(7) . . . . ?
N1 C11 C12 C13 -1.5(9) . . . . ?
N2 C16 C15 C14 -1.9(13) . . . . ?
C11 N1 C11 C12 0.8(5) 3_656 . . . ?
C13 C14 C15 C16 -179.1(6) . . . . ?
C12 C13 C12 C11 0.7(4) 3_656 . . . ?
C12 C13 C14 C15 -158.6(5) . . . 3_656 ?
C12 C13 C14 C15 21.4(5) . . . . ?
C12 C13 C14 C15 -158.6(5) 3_656 . . . ?
C12 C13 C14 C15 21.4(5) 3_656 . . 3_656 ?
C1 C2 C7 C6 166.3(5) . . . . ?
C1 C2 C8 C9 171.0(5) . . . . ?
C14 C13 C12 C11 -179.3(4) . . . . ?
C10 C5 C4 C3 165.4(5) . . . . ?
C10 C5 C6 C7 175.7(5) . . . . ?
C10 C5 C9 C8 169.2(5) . . . . ?
C3 C2 C7 C6 -67.7(6) . . . . ?
C3 C2 C8 C9 48.8(7) . . . . ?
C2 C3 C4 C5 17.2(7) . . . . ?
C2 C7 C6 C5 15.7(7) . . . . ?
C2 C8 C9 C5 17.5(7) . . . . ?
C4 C3 C2 C1 173.1(5) . . . . ?
C4 C3 C2 C7 48.2(7) . . . . ?
C4 C3 C2 C8 -69.0(6) . . . . ?
C4 C5 C6 C7 49.3(7) . . . . ?
C4 C5 C9 C8 -68.8(7) . . . . ?
C7 C2 C8 C9 -68.8(6) . . . . ?
C8 C2 C7 C6 49.4(7) . . . . ?
C6 C5 C4 C3 -69.0(7) . . . . ?
C6 C5 C9 C8 47.9(7) . . . . ?
C16 N2 C16 C15 0.9(6) 3_656 . . . ?
C15 C14 C15 C16 0.9(6) 3_656 . . . ?
C9 C5 C4 C3 48.4(7) . . . . ?
C9 C5 C6 C7 -67.1(6) . . . . ?
